data_4317400
loop_
_publ_author_name
'Anna Kornienko'
'J. H. Melman'
'G. Hall'
'T. J. Emge'
'John G. Brennan'

_publ_contact_author_address
; 
 Department of Chemistry 
 Rutgers, The State University of New Jersey
 610 Taylor Road
 Piscataway, New Jersey  08854-8087  U.S.A. 
;
_publ_contact_author_email bren@rutchem.rutgers.edu
_publ_contact_author_name 'John G. Brennan'
_publ_section_title
;
 Chalcogen Rich Lanthanide Clusters from Halide Starting Materials (II):
 Selenido Compounds
;
_journal_name_full 'Inorganic Chemistry'
_journal_page_first 121
_journal_page_last 126
_journal_paper_doi 10.1021/ic010740o
_journal_volume 41
_journal_year 2002
_chemical_formula_sum 'C20 H40 I3 O5 Se3 Yb3'
_chemical_formula_weight 1497.22
_space_group_IT_number 14
_symmetry_cell_setting monoclinic
_symmetry_space_group_name_Hall '-P 2yn'
_symmetry_space_group_name_H-M 'P 1 21/n 1'
_atom_sites_solution_hydrogens geom
_atom_sites_solution_primary direct
_atom_sites_solution_secondary difmap
_audit_creation_method SHELXL-97
_cell_angle_alpha 90.00(2)
_cell_angle_beta 91.49(2)
_cell_angle_gamma 90.00(1)
_cell_formula_units_Z 4
_cell_length_a 11.960(3)
_cell_length_b 14.412(2)
_cell_length_c 19.886(5)
_cell_measurement_reflns_used 25
_cell_measurement_temperature 153(5)
_cell_measurement_theta_max 16.3
_cell_measurement_theta_min 12.8
_cell_volume 3426.5(13)
_computing_cell_refinement CAD4
_computing_data_collection CAD4
_computing_data_reduction 'local program'
_computing_molecular_graphics 'XPMA/ZORTEP (Zsolnai, 1997)'
_computing_structure_refinement 'SHELXL-97 (Sheldrick, 1997)'
_computing_structure_solution 'SHELXS-97 (Sheldrick, 1990)'
_diffrn_ambient_temperature 153(5)
_diffrn_measured_fraction_theta_full 0.998
_diffrn_measured_fraction_theta_max 0.998
_diffrn_measurement_device_type 'Nonius CAD4 diffractometer'
_diffrn_measurement_method '\w-\q scans'
_diffrn_radiation_monochromator graphite
_diffrn_radiation_source 'fine-focus sealed tube'
_diffrn_radiation_type MoK\a
_diffrn_radiation_wavelength 0.71073
_diffrn_reflns_av_R_equivalents 0.0589
_diffrn_reflns_av_sigmaI/netI 0.1301
_diffrn_reflns_limit_h_max 13
_diffrn_reflns_limit_h_min -13
_diffrn_reflns_limit_k_max 15
_diffrn_reflns_limit_k_min 0
_diffrn_reflns_limit_l_max 21
_diffrn_reflns_limit_l_min -19
_diffrn_reflns_number 5069
_diffrn_reflns_theta_full 23.01
_diffrn_reflns_theta_max 23.01
_diffrn_reflns_theta_min 1.75
_diffrn_standards_decay_% 1
_diffrn_standards_interval_time 60
_diffrn_standards_number 3
_exptl_absorpt_coefficient_mu 14.036
_exptl_absorpt_correction_T_max 0.672
_exptl_absorpt_correction_T_min 0.546
_exptl_absorpt_correction_type numerical
_exptl_absorpt_process_details SHELX-76
_exptl_crystal_colour orange-red
_exptl_crystal_density_diffrn 2.902
_exptl_crystal_density_method 'not measured'
_exptl_crystal_description rod
_exptl_crystal_F_000 2684
_exptl_crystal_size_max 0.08
_exptl_crystal_size_mid 0.04
_exptl_crystal_size_min 0.03
_refine_diff_density_max 1.407
_refine_diff_density_min -1.280
_refine_diff_density_rms 0.307
_refine_ls_extinction_method none
_refine_ls_goodness_of_fit_ref 0.999
_refine_ls_hydrogen_treatment mixed
_refine_ls_matrix_type full
_refine_ls_number_parameters 307
_refine_ls_number_reflns 4762
_refine_ls_number_restraints 465
_refine_ls_restrained_S_all 0.970
_refine_ls_R_factor_all 0.1457
_refine_ls_R_factor_gt 0.0516
_refine_ls_shift/su_max 0.000
_refine_ls_shift/su_mean 0.000
_refine_ls_structure_factor_coef Fsqd
_refine_ls_weighting_details 'calc w=1/[\s^2^(Fo^2^)+(0.0250P)^2^+1.2000P] where P=(Fo^2^+2Fc^2^)/3'
_refine_ls_weighting_scheme calc
_refine_ls_wR_factor_gt 0.0852
_refine_ls_wR_factor_ref 0.0953
_reflns_number_gt 2646
_reflns_number_total 4762
_reflns_threshold_expression >2sigma(I)
_cod_data_source_file ic010740o_2.cif
_cod_data_source_block ybise
_cod_database_code 4317400

loop_
_symmetry_equiv_pos_as_xyz
'x, y, z'
'x+1/2, -y+1/2, z+1/2'
'-x, -y, -z'
'-x-1/2, y-1/2, -z-1/2'

loop_
_atom_site_label
_atom_site_type_symbol
_atom_site_fract_x
_atom_site_fract_y
_atom_site_fract_z
_atom_site_U_iso_or_equiv
_atom_site_adp_type
_atom_site_occupancy
_atom_site_symmetry_multiplicity
_atom_site_calc_flag
_atom_site_refinement_flags
_atom_site_disorder_assembly
_atom_site_disorder_group
Yb1 Yb 0.67964(7) 0.11575(6) 0.10915(4) 0.0271(2) Uani 1 1 d U . .
Yb2 Yb 0.56695(7) 0.20991(6) -0.06379(4) 0.0279(2) Uani 1 1 d U . .
Yb3 Yb 0.36889(7) 0.05836(6) 0.04981(4) 0.0249(2) Uani 1 1 d U . .
I1 I 0.37948(15) 0.32594(13) -0.11755(8) 0.0690(6) Uani 1 1 d U . .
I2 I 0.80619(13) 0.28561(11) 0.14738(8) 0.0550(5) Uani 1 1 d U . .
I3 I 0.28342(13) 0.06928(10) 0.18885(6) 0.0423(4) Uani 1 1 d U . .
Se1 Se 0.49725(17) 0.21578(15) 0.06665(9) 0.0353(5) Uani 1 1 d U . .
Se2 Se 0.74901(17) 0.10255(15) -0.02124(9) 0.0300(5) Uani 1 1 d U . .
Se3 Se 0.55923(17) -0.04961(15) 0.08592(9) 0.0316(5) Uani 1 1 d U . .
O1 O 0.8241(11) 0.0278(9) 0.1547(6) 0.039(3) Uani 1 1 d U . .
O2 O 0.6243(11) 0.1040(9) 0.2191(6) 0.040(3) Uani 1 1 d U . .
O3 O 0.6681(13) 0.3445(10) -0.0538(8) 0.068(4) Uani 1 1 d U . .
O4 O 0.6373(10) 0.2036(9) -0.1713(6) 0.035(3) Uani 1 1 d U . .
O5 O 0.2124(11) 0.1489(8) 0.0249(6) 0.034(3) Uani 1 1 d U . .
C1 C 0.9063(18) 0.0566(16) 0.2046(10) 0.052(5) Uani 1 1 d U . .
H1A H 0.8688 0.0899 0.2413 0.062 Uiso 1 1 calc R . .
H1B H 0.9598 0.1000 0.1840 0.062 Uiso 1 1 calc R . .
C2 C 0.9679(19) -0.0241(16) 0.2328(11) 0.060(5) Uani 1 1 d U . .
H2A H 0.9299 -0.0517 0.2716 0.072 Uiso 1 1 calc R . .
H2B H 1.0462 -0.0086 0.2456 0.072 Uiso 1 1 calc R . .
C3 C 0.9600(18) -0.0871(15) 0.1696(11) 0.055(5) Uani 1 1 d U . .
H3A H 1.0162 -0.0692 0.1363 0.066 Uiso 1 1 calc R . .
H3B H 0.9707 -0.1532 0.1818 0.066 Uiso 1 1 calc R . .
C4 C 0.8452(19) -0.0699(15) 0.1434(11) 0.053(5) Uani 1 1 d U . .
H4A H 0.8392 -0.0847 0.0948 0.063 Uiso 1 1 calc R . .
H4B H 0.7907 -0.1085 0.1675 0.063 Uiso 1 1 calc R . .
C5 C 0.5741(18) 0.1838(14) 0.2548(9) 0.045(5) Uani 1 1 d U . .
H5A H 0.5081 0.2084 0.2296 0.054 Uiso 1 1 calc R . .
H5B H 0.6292 0.2344 0.2619 0.054 Uiso 1 1 calc R . .
C6 C 0.541(2) 0.1414(15) 0.3209(10) 0.057(5) Uani 1 1 d U . .
H6A H 0.5796 0.1748 0.3583 0.068 Uiso 1 1 calc R . .
H6B H 0.4595 0.1487 0.3262 0.068 Uiso 1 1 calc R . .
C7 C 0.569(2) 0.0473(16) 0.3243(10) 0.059(5) Uani 1 1 d U . .
H7A H 0.5005 0.0088 0.3264 0.071 Uiso 1 1 calc R . .
H7B H 0.6166 0.0345 0.3646 0.071 Uiso 1 1 calc R . .
C8 C 0.6291(19) 0.0270(15) 0.2632(9) 0.052(5) Uani 1 1 d U . .
H8A H 0.7081 0.0124 0.2749 0.063 Uiso 1 1 calc R . .
H8B H 0.5954 -0.0279 0.2405 0.063 Uiso 1 1 calc R . .
C9 C 0.632(2) 0.4215(19) -0.0132(16) 0.100(6) Uani 1 1 d U . .
H9A H 0.6484 0.4109 0.0353 0.120 Uiso 1 1 calc R . .
H9B H 0.5519 0.4353 -0.0205 0.120 Uiso 1 1 calc R . .
C10 C 0.709(3) 0.500(2) -0.0428(18) 0.112(7) Uani 1 1 d U . .
H10A H 0.6881 0.5146 -0.0901 0.135 Uiso 1 1 calc R . .
H10B H 0.7062 0.5577 -0.0156 0.135 Uiso 1 1 calc R . .
C11 C 0.814(3) 0.458(2) -0.0377(17) 0.116(7) Uani 1 1 d U . .
H11A H 0.8423 0.4541 0.0095 0.139 Uiso 1 1 calc R . .
H11B H 0.8700 0.4902 -0.0655 0.139 Uiso 1 1 calc R . .
C12 C 0.781(2) 0.366(2) -0.0658(16) 0.107(6) Uani 1 1 d U . .
H12A H 0.7924 0.3663 -0.1149 0.128 Uiso 1 1 calc R . .
H12B H 0.8293 0.3178 -0.0454 0.128 Uiso 1 1 calc R . .
C13 C 0.7508(16) 0.2001(16) -0.1931(9) 0.045(5) Uani 1 1 d U . .
H13A H 0.7938 0.1545 -0.1656 0.054 Uiso 1 1 calc R . .
H13B H 0.7863 0.2616 -0.1870 0.054 Uiso 1 1 calc R . .
C14 C 0.7529(17) 0.1727(16) -0.2659(9) 0.051(5) Uani 1 1 d U . .
H14A H 0.7793 0.1080 -0.2712 0.062 Uiso 1 1 calc R . .
H14B H 0.8011 0.2148 -0.2917 0.062 Uiso 1 1 calc R . .
C15 C 0.6315(17) 0.1824(18) -0.2874(10) 0.056(5) Uani 1 1 d U . .
H15A H 0.6201 0.2396 -0.3143 0.068 Uiso 1 1 calc R . .
H15B H 0.6075 0.1286 -0.3151 0.068 Uiso 1 1 calc R . .
C16 C 0.5702(17) 0.1865(17) -0.2285(9) 0.053(5) Uani 1 1 d U . .
H16A H 0.5134 0.2363 -0.2331 0.064 Uiso 1 1 calc R . .
H16B H 0.5302 0.1270 -0.2227 0.064 Uiso 1 1 calc R . .
C17 C 0.2108(17) 0.2518(15) 0.0349(11) 0.047(5) Uani 1 1 d U . .
H17A H 0.2290 0.2669 0.0824 0.057 Uiso 1 1 calc R . .
H17B H 0.2672 0.2816 0.0064 0.057 Uiso 1 1 calc R . .
C18 C 0.0984(17) 0.2862(16) 0.0163(11) 0.055(5) Uani 1 1 d U . .
H18A H 0.0686 0.3246 0.0530 0.066 Uiso 1 1 calc R . .
H18B H 0.1011 0.3245 -0.0250 0.066 Uiso 1 1 calc R . .
C19 C 0.0297(18) 0.2071(16) 0.0049(12) 0.063(5) Uani 1 1 d U . .
H19A H 0.0129 0.1987 -0.0437 0.076 Uiso 1 1 calc R . .
H19B H -0.0416 0.2132 0.0288 0.076 Uiso 1 1 calc R . .
C20 C 0.1001(17) 0.1240(16) 0.0336(11) 0.055(5) Uani 1 1 d U . .
H20A H 0.0852 0.1143 0.0818 0.066 Uiso 1 1 calc R . .
H20B H 0.0818 0.0662 0.0087 0.066 Uiso 1 1 calc R . .

loop_
_atom_site_aniso_label
_atom_site_aniso_U_11
_atom_site_aniso_U_22
_atom_site_aniso_U_33
_atom_site_aniso_U_23
_atom_site_aniso_U_13
_atom_site_aniso_U_12
Yb1 0.0294(6) 0.0290(5) 0.0225(4) -0.0021(4) -0.0060(4) -0.0050(5)
Yb2 0.0315(5) 0.0278(5) 0.0242(5) 0.0046(4) -0.0029(4) -0.0048(5)
Yb3 0.0280(6) 0.0268(5) 0.0198(4) 0.0005(4) -0.0019(4) -0.0054(5)
I1 0.0740(12) 0.0897(14) 0.0430(9) 0.0145(9) -0.0022(8) 0.0380(11)
I2 0.0578(11) 0.0452(10) 0.0610(10) -0.0077(9) -0.0166(8) -0.0187(9)
I3 0.0571(10) 0.0424(9) 0.0275(7) 0.0008(7) 0.0044(7) 0.0010(8)
Se1 0.0383(13) 0.0362(13) 0.0311(11) -0.0028(11) -0.0035(10) -0.0036(12)
Se2 0.0304(13) 0.0325(13) 0.0268(11) 0.0026(10) -0.0033(9) -0.0069(11)
Se3 0.0342(13) 0.0321(12) 0.0283(11) 0.0007(10) -0.0030(9) -0.0046(11)
O1 0.048(7) 0.039(7) 0.031(6) -0.004(6) -0.009(5) 0.006(6)
O2 0.057(8) 0.037(7) 0.025(5) -0.010(5) -0.008(5) 0.013(6)
O3 0.061(8) 0.038(7) 0.106(9) -0.014(7) 0.028(7) -0.010(7)
O4 0.032(6) 0.047(7) 0.027(5) 0.006(6) -0.009(5) -0.002(6)
O5 0.034(6) 0.022(6) 0.046(7) 0.010(6) 0.002(6) -0.004(6)
C1 0.048(9) 0.056(9) 0.051(9) -0.010(8) -0.016(8) -0.001(8)
C2 0.054(10) 0.067(10) 0.057(9) -0.006(8) -0.005(8) 0.011(9)
C3 0.046(10) 0.057(10) 0.062(10) -0.009(8) -0.003(9) 0.012(8)
C4 0.055(10) 0.046(9) 0.057(9) -0.009(8) -0.010(8) 0.010(8)
C5 0.057(10) 0.043(9) 0.035(8) -0.002(7) -0.001(8) 0.014(8)
C6 0.068(10) 0.065(10) 0.037(8) 0.002(8) 0.001(8) 0.014(9)
C7 0.085(11) 0.053(9) 0.039(8) 0.000(8) 0.005(8) -0.001(10)
C8 0.076(10) 0.052(9) 0.030(8) 0.023(7) -0.001(8) 0.016(9)
C9 0.099(11) 0.069(10) 0.132(12) -0.015(10) 0.030(10) -0.013(9)
C10 0.108(12) 0.070(10) 0.161(13) -0.016(11) 0.024(11) -0.021(10)
C11 0.101(11) 0.087(12) 0.161(13) -0.017(11) 0.024(11) -0.026(10)
C12 0.085(10) 0.086(11) 0.151(12) -0.019(11) 0.034(10) -0.024(9)
C13 0.028(8) 0.070(10) 0.037(8) 0.000(9) 0.010(7) -0.005(9)
C14 0.045(9) 0.069(10) 0.040(9) 0.000(9) 0.012(8) -0.003(9)
C15 0.049(9) 0.081(11) 0.040(8) -0.007(9) 0.006(8) 0.007(10)
C16 0.042(8) 0.076(10) 0.041(8) 0.000(9) -0.007(7) 0.010(9)
C17 0.045(9) 0.039(8) 0.058(9) 0.000(9) 0.000(8) 0.003(8)
C18 0.042(9) 0.059(9) 0.063(10) -0.001(9) -0.018(9) 0.001(8)
C19 0.049(9) 0.059(10) 0.082(11) -0.011(10) 0.002(9) 0.005(8)
C20 0.037(8) 0.057(9) 0.072(10) 0.002(9) 0.002(9) -0.010(8)

loop_
_atom_type_symbol
_atom_type_description
_atom_type_scat_dispersion_real
_atom_type_scat_dispersion_imag
_atom_type_scat_source
C C 0.0033 0.0016 'International Tables Vol C Tables 4.2.6.8 and 6.1.1.4'
H H 0.0000 0.0000 'International Tables Vol C Tables 4.2.6.8 and 6.1.1.4'
O O 0.0106 0.0060 'International Tables Vol C Tables 4.2.6.8 and 6.1.1.4'
Se Se -0.0929 2.2259 'International Tables Vol C Tables 4.2.6.8 and 6.1.1.4'
I I -0.4742 1.8119 'International Tables Vol C Tables 4.2.6.8 and 6.1.1.4'
Yb Yb -0.3850 5.5486 'International Tables Vol C Tables 4.2.6.8 and 6.1.1.4'

loop_
_geom_angle_atom_site_label_1
_geom_angle_atom_site_label_2
_geom_angle_atom_site_label_3
_geom_angle
_geom_angle_site_symmetry_1
_geom_angle_site_symmetry_3
_geom_angle_publ_flag
O2 Yb1 O1 79.5(5) . . ?
O2 Yb1 Se1 94.9(3) . . ?
O1 Yb1 Se1 174.3(3) . . ?
O2 Yb1 Se2 171.8(3) . . ?
O1 Yb1 Se2 95.2(3) . . ?
Se1 Yb1 Se2 90.16(7) . . ?
O2 Yb1 Se3 86.3(3) . . ?
O1 Yb1 Se3 88.5(3) . . ?
Se1 Yb1 Se3 89.71(7) . . ?
Se2 Yb1 Se3 87.27(7) . . ?
O2 Yb1 I2 88.5(3) . . ?
O1 Yb1 I2 88.9(3) . . ?
Se1 Yb1 I2 92.40(6) . . ?
Se2 Yb1 I2 97.72(6) . . ?
Se3 Yb1 I2 174.58(6) . . ?
O3 Yb2 O4 84.8(5) . . ?
O3 Yb2 Se1 93.7(4) . . ?
O4 Yb2 Se1 176.4(3) . . ?
O3 Yb2 Se2 92.1(4) . . ?
O4 Yb2 Se2 87.6(3) . . ?
Se1 Yb2 Se2 89.10(7) . . ?
O3 Yb2 Se3 175.7(4) . 3_655 ?
O4 Yb2 Se3 91.7(3) . 3_655 ?
Se1 Yb2 Se3 89.90(7) . 3_655 ?
Se2 Yb2 Se3 90.19(7) . 3_655 ?
O3 Yb2 I1 86.9(4) . . ?
O4 Yb2 I1 88.8(3) . . ?
Se1 Yb2 I1 94.45(7) . . ?
Se2 Yb2 I1 176.38(6) . . ?
Se3 Yb2 I1 90.53(7) 3_655 . ?
O5 Yb3 Se1 90.4(3) . . ?
O5 Yb3 Se2 91.3(3) . 3_655 ?
Se1 Yb3 Se2 174.35(7) . 3_655 ?
O5 Yb3 Se3 177.6(3) . . ?
Se1 Yb3 Se3 88.85(7) . . ?
Se2 Yb3 Se3 89.63(7) 3_655 . ?
O5 Yb3 Se3 94.8(3) . 3_655 ?
Se1 Yb3 Se3 88.32(7) . 3_655 ?
Se2 Yb3 Se3 86.18(7) 3_655 3_655 ?
Se3 Yb3 Se3 87.46(6) . 3_655 ?
O5 Yb3 I3 82.8(3) . . ?
Se1 Yb3 I3 92.71(6) . . ?
Se2 Yb3 I3 92.84(6) 3_655 . ?
Se3 Yb3 I3 94.97(5) . . ?
Se3 Yb3 I3 177.37(6) 3_655 . ?
Yb1 Se1 Yb2 90.94(7) . . ?
Yb1 Se1 Yb3 92.35(7) . . ?
Yb2 Se1 Yb3 92.39(7) . . ?
Yb1 Se2 Yb3 94.99(7) . 3_655 ?
Yb1 Se2 Yb2 89.73(7) . . ?
Yb3 Se2 Yb2 90.74(6) 3_655 . ?
Yb2 Se3 Yb1 177.97(9) 3_655 . ?
Yb2 Se3 Yb3 89.26(6) 3_655 . ?
Yb1 Se3 Yb3 88.90(7) . . ?
Yb2 Se3 Yb3 89.39(7) 3_655 3_655 ?
Yb1 Se3 Yb3 91.56(7) . 3_655 ?
Yb3 Se3 Yb3 92.54(6) . 3_655 ?
C1 O1 C4 105.6(15) . . ?
C1 O1 Yb1 127.1(12) . . ?
C4 O1 Yb1 127.1(11) . . ?
C8 O2 C5 108.7(14) . . ?
C8 O2 Yb1 129.5(12) . . ?
C5 O2 Yb1 121.7(11) . . ?
C12 O3 C9 103(2) . . ?
C12 O3 Yb2 132.7(15) . . ?
C9 O3 Yb2 122.4(14) . . ?
C16 O4 C13 106.0(14) . . ?
C16 O4 Yb2 122.9(11) . . ?
C13 O4 Yb2 130.4(10) . . ?
C20 O5 C17 102.7(16) . . ?
C20 O5 Yb3 126.7(12) . . ?
C17 O5 Yb3 122.7(11) . . ?
O1 C1 C2 111.0(18) . . ?
C1 C2 C3 97.8(16) . . ?
C4 C3 C2 103.0(18) . . ?
O1 C4 C3 105.8(18) . . ?
O2 C5 C6 102.7(16) . . ?
C7 C6 C5 111.6(19) . . ?
C6 C7 C8 106(2) . . ?
O2 C8 C7 110.3(18) . . ?
O3 C9 C10 99(2) . . ?
C11 C10 C9 101(3) . . ?
C10 C11 C12 97(3) . . ?
O3 C12 C11 113(2) . . ?
O4 C13 C14 109.9(15) . . ?
C13 C14 C15 102.1(16) . . ?
C16 C15 C14 106.7(17) . . ?
O4 C16 C15 112.7(18) . . ?
C18 C17 O5 108.4(17) . . ?
C19 C18 C17 107(2) . . ?
C18 C19 C20 104.6(18) . . ?
O5 C20 C19 105.5(17) . . ?

loop_
_geom_bond_atom_site_label_1
_geom_bond_atom_site_label_2
_geom_bond_distance
_geom_bond_site_symmetry_2
_geom_bond_publ_flag
Yb1 O2 2.307(12) . ?
Yb1 O1 2.309(12) . ?
Yb1 Se1 2.730(2) . ?
Yb1 Se2 2.750(2) . ?
Yb1 Se3 2.817(2) . ?
Yb1 I2 2.9667(18) . ?
Yb2 O3 2.292(15) . ?
Yb2 O4 2.319(12) . ?
Yb2 Se1 2.746(2) . ?
Yb2 Se2 2.785(2) . ?
Yb2 Se3 2.788(2) 3_655 ?
Yb2 I1 2.9736(19) . ?
Yb3 O5 2.324(12) . ?
Yb3 Se1 2.755(2) . ?
Yb3 Se2 2.765(2) 3_655 ?
Yb3 Se3 2.834(2) . ?
Yb3 Se3 2.857(2) 3_655 ?
Yb3 I3 2.9768(17) . ?
Se2 Yb3 2.765(2) 3_655 ?
Se3 Yb2 2.788(2) 3_655 ?
Se3 Yb3 2.857(2) 3_655 ?
O1 C1 1.44(2) . ?
O1 C4 1.45(2) . ?
O2 C8 1.41(2) . ?
O2 C5 1.49(2) . ?
O3 C12 1.41(3) . ?
O3 C9 1.44(3) . ?
O4 C16 1.40(2) . ?
O4 C13 1.44(2) . ?
O5 C20 1.41(2) . ?
O5 C17 1.50(2) . ?
C1 C2 1.48(3) . ?
C2 C3 1.55(3) . ?
C3 C4 1.48(3) . ?
C5 C6 1.51(3) . ?
C6 C7 1.40(3) . ?
C7 C8 1.46(3) . ?
C9 C10 1.58(4) . ?
C10 C11 1.39(4) . ?
C11 C12 1.49(4) . ?
C13 C14 1.50(2) . ?
C14 C15 1.51(3) . ?
C15 C16 1.40(2) . ?
C17 C18 1.47(3) . ?
C18 C19 1.42(3) . ?
C19 C20 1.56(3) . ?

loop_
_geom_torsion_atom_site_label_1
_geom_torsion_atom_site_label_2
_geom_torsion_atom_site_label_3
_geom_torsion_atom_site_label_4
_geom_torsion
_geom_torsion_site_symmetry_1
_geom_torsion_site_symmetry_2
_geom_torsion_site_symmetry_3
_geom_torsion_site_symmetry_4
_geom_torsion_publ_flag
O2 Yb1 Se1 Yb2 -175.4(3) . . . . ?
O1 Yb1 Se1 Yb2 -161(3) . . . . ?
Se2 Yb1 Se1 Yb2 -1.91(7) . . . . ?
Se3 Yb1 Se1 Yb2 -89.17(7) . . . . ?
I2 Yb1 Se1 Yb2 95.83(7) . . . . ?
O2 Yb1 Se1 Yb3 -83.0(3) . . . . ?
O1 Yb1 Se1 Yb3 -69(3) . . . . ?
Se2 Yb1 Se1 Yb3 90.52(7) . . . . ?
Se3 Yb1 Se1 Yb3 3.26(6) . . . . ?
I2 Yb1 Se1 Yb3 -171.74(6) . . . . ?
O3 Yb2 Se1 Yb1 -90.2(4) . . . . ?
O4 Yb2 Se1 Yb1 -24(5) . . . . ?
Se2 Yb2 Se1 Yb1 1.88(7) . . . . ?
Se3 Yb2 Se1 Yb1 92.08(7) 3_655 . . . ?
I1 Yb2 Se1 Yb1 -177.40(6) . . . . ?
O3 Yb2 Se1 Yb3 177.4(4) . . . . ?
O4 Yb2 Se1 Yb3 -116(5) . . . . ?
Se2 Yb2 Se1 Yb3 -90.51(7) . . . . ?
Se3 Yb2 Se1 Yb3 -0.32(7) 3_655 . . . ?
I1 Yb2 Se1 Yb3 90.21(7) . . . . ?
O5 Yb3 Se1 Yb1 174.5(3) . . . . ?
Se2 Yb3 Se1 Yb1 -77.7(7) 3_655 . . . ?
Se3 Yb3 Se1 Yb1 -3.24(6) . . . . ?
Se3 Yb3 Se1 Yb1 -90.73(7) 3_655 . . . ?
I3 Yb3 Se1 Yb1 91.69(6) . . . . ?
O5 Yb3 Se1 Yb2 -94.5(3) . . . . ?
Se2 Yb3 Se1 Yb2 13.3(7) 3_655 . . . ?
Se3 Yb3 Se1 Yb2 87.80(7) . . . . ?
Se3 Yb3 Se1 Yb2 0.31(7) 3_655 . . . ?
I3 Yb3 Se1 Yb2 -177.27(6) . . . . ?
O2 Yb1 Se2 Yb3 39(2) . . . 3_655 ?
O1 Yb1 Se2 Yb3 89.1(3) . . . 3_655 ?
Se1 Yb1 Se2 Yb3 -88.84(7) . . . 3_655 ?
Se3 Yb1 Se2 Yb3 0.86(7) . . . 3_655 ?
I2 Yb1 Se2 Yb3 178.72(6) . . . 3_655 ?
O2 Yb1 Se2 Yb2 130(2) . . . . ?
O1 Yb1 Se2 Yb2 179.9(3) . . . . ?
Se1 Yb1 Se2 Yb2 1.88(7) . . . . ?
Se3 Yb1 Se2 Yb2 91.59(7) . . . . ?
I2 Yb1 Se2 Yb2 -90.56(6) . . . . ?
O3 Yb2 Se2 Yb1 91.8(4) . . . . ?
O4 Yb2 Se2 Yb1 176.5(3) . . . . ?
Se1 Yb2 Se2 Yb1 -1.87(7) . . . . ?
Se3 Yb2 Se2 Yb1 -91.76(7) 3_655 . . . ?
I1 Yb2 Se2 Yb1 166.8(10) . . . . ?
O3 Yb2 Se2 Yb3 -173.2(4) . . . 3_655 ?
O4 Yb2 Se2 Yb3 -88.5(3) . . . 3_655 ?
Se1 Yb2 Se2 Yb3 93.12(7) . . . 3_655 ?
Se3 Yb2 Se2 Yb3 3.22(6) 3_655 . . 3_655 ?
I1 Yb2 Se2 Yb3 -98.2(11) . . . 3_655 ?
O2 Yb1 Se3 Yb2 67(2) . . . 3_655 ?
O1 Yb1 Se3 Yb2 146(2) . . . 3_655 ?
Se1 Yb1 Se3 Yb2 -28(2) . . . 3_655 ?
Se2 Yb1 Se3 Yb2 -119(2) . . . 3_655 ?
I2 Yb1 Se3 Yb2 85(2) . . . 3_655 ?
O2 Yb1 Se3 Yb3 91.8(3) . . . . ?
O1 Yb1 Se3 Yb3 171.4(3) . . . . ?
Se1 Yb1 Se3 Yb3 -3.17(6) . . . . ?
Se2 Yb1 Se3 Yb3 -93.34(6) . . . . ?
I2 Yb1 Se3 Yb3 109.8(7) . . . . ?
O2 Yb1 Se3 Yb3 -175.7(3) . . . 3_655 ?
O1 Yb1 Se3 Yb3 -96.1(3) . . . 3_655 ?
Se1 Yb1 Se3 Yb3 89.35(7) . . . 3_655 ?
Se2 Yb1 Se3 Yb3 -0.83(7) . . . 3_655 ?
I2 Yb1 Se3 Yb3 -157.7(7) . . . 3_655 ?
O5 Yb3 Se3 Yb2 111(7) . . . 3_655 ?
Se1 Yb3 Se3 Yb2 -177.73(7) . . . 3_655 ?
Se2 Yb3 Se3 Yb2 -3.17(6) 3_655 . . 3_655 ?
Se3 Yb3 Se3 Yb2 -89.35(7) 3_655 . . 3_655 ?
I3 Yb3 Se3 Yb2 89.65(6) . . . 3_655 ?
O5 Yb3 Se3 Yb1 -68(7) . . . . ?
Se1 Yb3 Se3 Yb1 3.14(6) . . . . ?
Se2 Yb3 Se3 Yb1 177.70(6) 3_655 . . . ?
Se3 Yb3 Se3 Yb1 91.51(7) 3_655 . . . ?
I3 Yb3 Se3 Yb1 -89.48(6) . . . . ?
O5 Yb3 Se3 Yb3 -160(7) . . . 3_655 ?
Se1 Yb3 Se3 Yb3 -88.37(7) . . . 3_655 ?
Se2 Yb3 Se3 Yb3 86.19(7) 3_655 . . 3_655 ?
Se3 Yb3 Se3 Yb3 0.0 3_655 . . 3_655 ?
I3 Yb3 Se3 Yb3 179.01(6) . . . 3_655 ?
O2 Yb1 O1 C1 -66.3(15) . . . . ?
Se1 Yb1 O1 C1 -81(4) . . . . ?
Se2 Yb1 O1 C1 120.0(15) . . . . ?
Se3 Yb1 O1 C1 -152.8(15) . . . . ?
I2 Yb1 O1 C1 22.4(15) . . . . ?
O2 Yb1 O1 C4 107.9(16) . . . . ?
Se1 Yb1 O1 C4 94(3) . . . . ?
Se2 Yb1 O1 C4 -65.7(16) . . . . ?
Se3 Yb1 O1 C4 21.4(15) . . . . ?
I2 Yb1 O1 C4 -163.4(16) . . . . ?
O1 Yb1 O2 C8 -40.6(16) . . . . ?
Se1 Yb1 O2 C8 138.0(16) . . . . ?
Se2 Yb1 O2 C8 10(3) . . . . ?
Se3 Yb1 O2 C8 48.6(16) . . . . ?
I2 Yb1 O2 C8 -129.7(16) . . . . ?
O1 Yb1 O2 C5 139.9(14) . . . . ?
Se1 Yb1 O2 C5 -41.5(13) . . . . ?
Se2 Yb1 O2 C5 -169.3(18) . . . . ?
Se3 Yb1 O2 C5 -130.9(13) . . . . ?
I2 Yb1 O2 C5 50.8(13) . . . . ?
O4 Yb2 O3 C12 -51(2) . . . . ?
Se1 Yb2 O3 C12 125(2) . . . . ?
Se2 Yb2 O3 C12 36(2) . . . . ?
Se3 Yb2 O3 C12 -87(6) 3_655 . . . ?
I1 Yb2 O3 C12 -140(2) . . . . ?
O4 Yb2 O3 C9 148(2) . . . . ?
Se1 Yb2 O3 C9 -35(2) . . . . ?
Se2 Yb2 O3 C9 -124.4(19) . . . . ?
Se3 Yb2 O3 C9 112(5) 3_655 . . . ?
I1 Yb2 O3 C9 59.1(19) . . . . ?
O3 Yb2 O4 C16 -131.9(16) . . . . ?
Se1 Yb2 O4 C16 162(5) . . . . ?
Se2 Yb2 O4 C16 135.7(15) . . . . ?
Se3 Yb2 O4 C16 45.6(15) 3_655 . . . ?
I1 Yb2 O4 C16 -44.9(15) . . . . ?
O3 Yb2 O4 C13 59.4(17) . . . . ?
Se1 Yb2 O4 C13 -7(6) . . . . ?
Se2 Yb2 O4 C13 -33.0(16) . . . . ?
Se3 Yb2 O4 C13 -123.1(16) 3_655 . . . ?
I1 Yb2 O4 C13 146.4(16) . . . . ?
Se1 Yb3 O5 C20 -154.3(15) . . . . ?
Se2 Yb3 O5 C20 31.1(15) 3_655 . . . ?
Se3 Yb3 O5 C20 -83(8) . . . . ?
Se3 Yb3 O5 C20 117.4(15) 3_655 . . . ?
I3 Yb3 O5 C20 -61.6(15) . . . . ?
Se1 Yb3 O5 C17 -10.5(13) . . . . ?
Se2 Yb3 O5 C17 174.8(13) 3_655 . . . ?
Se3 Yb3 O5 C17 61(8) . . . . ?
Se3 Yb3 O5 C17 -98.9(13) 3_655 . . . ?
I3 Yb3 O5 C17 82.2(13) . . . . ?
C4 O1 C1 C2 -9(2) . . . . ?
Yb1 O1 C1 C2 166.5(14) . . . . ?
O1 C1 C2 C3 30(2) . . . . ?
C1 C2 C3 C4 -40(2) . . . . ?
C1 O1 C4 C3 -18(2) . . . . ?
Yb1 O1 C4 C3 166.5(12) . . . . ?
C2 C3 C4 O1 37(2) . . . . ?
C8 O2 C5 C6 -5(2) . . . . ?
Yb1 O2 C5 C6 174.4(12) . . . . ?
O2 C5 C6 C7 0(3) . . . . ?
C5 C6 C7 C8 5(3) . . . . ?
C5 O2 C8 C7 8(2) . . . . ?
Yb1 O2 C8 C7 -171.2(13) . . . . ?
C6 C7 C8 O2 -8(3) . . . . ?
C12 O3 C9 C10 31(3) . . . . ?
Yb2 O3 C9 C10 -163.5(17) . . . . ?
O3 C9 C10 C11 -52(3) . . . . ?
C9 C10 C11 C12 46(3) . . . . ?
C9 O3 C12 C11 -4(3) . . . . ?
Yb2 O3 C12 C11 -167.2(19) . . . . ?
C10 C11 C12 O3 -29(4) . . . . ?
C16 O4 C13 C14 -4(2) . . . . ?
Yb2 O4 C13 C14 165.8(13) . . . . ?
O4 C13 C14 C15 12(2) . . . . ?
C13 C14 C15 C16 -16(3) . . . . ?
C13 O4 C16 C15 -7(3) . . . . ?
Yb2 O4 C16 C15 -177.7(16) . . . . ?
C14 C15 C16 O4 15(3) . . . . ?
C20 O5 C17 C18 -27(2) . . . . ?
Yb3 O5 C17 C18 -178.1(12) . . . . ?
O5 C17 C18 C19 8(2) . . . . ?
C17 C18 C19 C20 12(2) . . . . ?
C17 O5 C20 C19 34(2) . . . . ?
Yb3 O5 C20 C19 -176.6(12) . . . . ?
C18 C19 C20 O5 -30(2) . . . . ?
